data_8104094
loop_
_publ_author_name
'Weil, M.'

_publ_section_title
;
 Dimorphism in mercury(II) tellurite(IV) tellurate(VI): preparation and
 crystal structures of alpha- and beta- (Hg2 Te2 O7)
;
_journal_name_full 'Zeitschrift fuer Kristallographie (149,1979-)'
_journal_page_first 691
_journal_page_last 698
_journal_volume 218
_journal_year 2003
_chemical_formula_sum 'Hg2 O7 Te2'
_chemical_name_systematic 'Hg2 (Te2 O7)'
_space_group_IT_number 15
_symmetry_space_group_name_Hall '-C 2yc'
_symmetry_space_group_name_H-M 'C 1 2/c 1'
_cell_angle_alpha 90
_cell_angle_beta 112.044
_cell_angle_gamma 90
_cell_formula_units_Z 8
_cell_length_a 12.91
_cell_length_b 7.407
_cell_length_c 13.256
_cell_volume 1174.930
_citation_journal_id_ASTM ZEKRDZ
_cod_data_source_file Weil_ZEKRDZ_2003_844.cif
_cod_data_source_block Hg2O7Te2
_cod_original_cell_volume 1174.93
_cod_database_code 8104094

loop_
_symmetry_equiv_pos_as_xyz
x,y,z
-x,y,-z+1/2
-x,-y,-z
x,-y,z-1/2
x+1/2,y+1/2,z
-x+1/2,y+1/2,-z+1/2
-x+1/2,-y+1/2,-z
x+1/2,-y+1/2,z-1/2

loop_
_atom_site_label
_atom_site_type_symbol
_atom_site_fract_x
_atom_site_fract_y
_atom_site_fract_z
_atom_site_occupancy
_atom_site_U_iso_or_equiv
O2 O-2 0.3086 0.303 0.1707 1 0.0
O4 O-2 0.3524 0.4768 0.4976 1 0.0
Te3 Te+6 0.5 0.5 0.5 1 0.0
Hg1 Hg+2 0.5 0.20872 0.25 1 0.0
O1 O-2 0.4442 0.4452 0.3464 1 0.0
O6 O-2 0.3304 0.7056 0.1997 1 0.0
O7 O-2 0.4601 0.7494 0.4562 1 0.0
O5 O-2 0.1435 0.5694 0.1033 1 0.0
Hg4 Hg+2 0.25 0.25 0 1 0.0
Hg2 Hg+2 0.5 0.73515 0.25 1 0.0
O3 O-2 -0.0656 0.5153 0.1058 1 0.0
Hg3 Hg+2 0.25 0.25 0.5 1 0.0
Te1 Te+4 0.27375 0.49646 0.24498 1 0.0
Te2 Te+6 0 0.5 0 1 0.0
